data_7126267
loop_
_publ_author_name
'Lamb, Katie J.'
'Dowsett, Mark R.'
'North, Michael'
'Parker, Rachel R.'
'Whitwood, Adrian C.'

_publ_section_title
;
 Unprecedented reductive cyclisation of salophen ligands to
 tetrahydroquinoxalines during metal complex formation.
;
_journal_issue 35
_journal_name_full 'Chemical communications (Cambridge, England)'
_journal_page_first 4844
_journal_page_last 4847
_journal_paper_doi 10.1039/d0cc01192d
_journal_volume 56
_journal_year 2020
_chemical_formula_moiety 'C20 H18 N2 O2'
_chemical_formula_sum 'C20 H18 N2 O2'
_chemical_formula_weight 318.36
_space_group_crystal_system monoclinic
_space_group_IT_number 14
_space_group_name_Hall '-P 2yn'
_space_group_name_H-M_alt 'P 1 21/n 1'
_atom_sites_solution_hydrogens difmap
_atom_sites_solution_primary iterative
_audit_creation_date 2019-09-11
_audit_creation_method
;
Olex2 1.2
(compiled 2018.05.29 svn.r3508 for OlexSys, GUI svn.r5506)
;
_audit_update_record
;
2020-02-10 deposited with the CCDC.	2020-03-25 downloaded from the CCDC.
;
_cell_angle_alpha 90
_cell_angle_beta 96.8756(17)
_cell_angle_gamma 90
_cell_formula_units_Z 4
_cell_length_a 7.16584(13)
_cell_length_b 10.4417(2)
_cell_length_c 21.8016(4)
_cell_measurement_reflns_used 2555
_cell_measurement_temperature 110.00(14)
_cell_measurement_theta_max 70.6950
_cell_measurement_theta_min 8.1660
_cell_volume 1619.54(5)
_computing_cell_refinement 'CrysAlisPro 1.171.40.53 (Rigaku OD, 2019)'
_computing_data_collection 'CrysAlisPro 1.171.40.53 (Rigaku OD, 2019)'
_computing_data_reduction 'CrysAlisPro 1.171.40.53 (Rigaku OD, 2019)'
_computing_molecular_graphics 'Olex2 (Dolomanov et al., 2009)'
_computing_publication_material 'Olex2 (Dolomanov et al., 2009)'
_computing_structure_refinement 'ShelXL (Sheldrick, 2015)'
_computing_structure_solution
;
Superflip (Palatinus & Chapuis, 2007;Palatinus & van der Lee, 2008;
Palatinus et al., 2012)
;
_diffrn_ambient_environment N~2~
_diffrn_ambient_temperature 110.00(14)
_diffrn_detector 'CCD plate'
_diffrn_detector_area_resol_mean 16.1450
_diffrn_detector_type Eos
_diffrn_measured_fraction_theta_full 1.000
_diffrn_measured_fraction_theta_max 1.000
_diffrn_measurement_details
;
List of Runs (angles in degrees, time in seconds):

  # Type    Start    End  Width  t~exp~   \w     \q     \k     \f   Frames
#--------------------------------------------------------------------------
  1  \w     25.00  62.00   1.00    1.00    --    0.00  57.00  30.00   37
  2  \w    -14.00  13.00   1.00    1.00    --    0.00  57.00  30.00   27
  3  \w    -61.00 -36.00   1.00    1.00    --    0.00 131.00 178.00   25
  4  \w     31.00 112.00   1.00    2.00    --   54.00-131.00 107.00   81
  5  \w     46.00 108.00   1.00    2.00    --   54.00  57.00 -60.00   62
  6  \w      9.00  67.00   1.00    2.00    --   54.00 -37.00  90.00   58
  7  \w     38.00 102.00   1.00    2.00    --   54.00  57.00  90.00   64
  8  \w     83.00 162.00   1.00    4.00    --  108.00  37.00  90.00   79
  9  \w     93.00 175.00   1.00    4.00    --  108.00  63.00 -60.00   82
 10  \w    100.00 169.00   1.00    4.00    --  108.00 111.00 -30.00   69
 11  \w     36.00 146.00   1.00    4.00    --  108.00 -91.00-180.00  110
 12  \w     86.00 113.00   1.00    4.00    --  108.00  50.00 150.00   27
 13  \w     67.00 138.00   1.00    4.00    --  108.00 -77.00 -30.00   71
 14  \w     41.00 130.00   1.00    4.00    --  108.00 -63.00 -60.00   89
;
_diffrn_measurement_device 'four-circle diffractometer'
_diffrn_measurement_device_type 'SuperNova, Dual, Cu at home/near, Eos'
_diffrn_measurement_method '\w scans'
_diffrn_orient_matrix_type 'CrysAlisPro convention (1999,Acta A55,543-557)'
_diffrn_orient_matrix_UB_11 0.0138681000
_diffrn_orient_matrix_UB_12 -0.0858892000
_diffrn_orient_matrix_UB_13 -0.0567414000
_diffrn_orient_matrix_UB_21 0.0534762000
_diffrn_orient_matrix_UB_22 -0.1146865000
_diffrn_orient_matrix_UB_23 0.0429929000
_diffrn_orient_matrix_UB_31 -0.2093764000
_diffrn_orient_matrix_UB_32 -0.0349005000
_diffrn_orient_matrix_UB_33 -0.0015921000
_diffrn_radiation_monochromator mirror
_diffrn_radiation_probe x-ray
_diffrn_radiation_type CuK\a
_diffrn_radiation_wavelength 1.54184
_diffrn_reflns_av_R_equivalents 0.0178
_diffrn_reflns_av_unetI/netI 0.0236
_diffrn_reflns_Laue_measured_fraction_full 1.000
_diffrn_reflns_Laue_measured_fraction_max 1.000
_diffrn_reflns_limit_h_max 5
_diffrn_reflns_limit_h_min -8
_diffrn_reflns_limit_k_max 12
_diffrn_reflns_limit_k_min -12
_diffrn_reflns_limit_l_max 26
_diffrn_reflns_limit_l_min -25
_diffrn_reflns_number 5918
_diffrn_reflns_point_group_measured_fraction_full 1.000
_diffrn_reflns_point_group_measured_fraction_max 1.000
_diffrn_reflns_theta_full 67.045
_diffrn_reflns_theta_max 67.045
_diffrn_reflns_theta_min 4.085
_diffrn_source 'micro-focus sealed X-ray tube'
_diffrn_source_type 'SuperNova (Cu) X-ray Source'
_exptl_absorpt_coefficient_mu 0.683
_exptl_absorpt_correction_T_max 1.000
_exptl_absorpt_correction_T_min 0.652
_exptl_absorpt_correction_type gaussian
_exptl_absorpt_process_details
;
CrysAlisPro 1.171.40.53 (Rigaku Oxford Diffraction, 2019)
Numerical absorption correction based on gaussian integration over
			a multifaceted crystal model
Empirical absorption correction using spherical harmonics,
 implemented in SCALE3 ABSPACK scaling algorithm.
;
_exptl_crystal_colour 'clear colourless'
_exptl_crystal_colour_lustre clear
_exptl_crystal_colour_primary colourless
_exptl_crystal_density_diffrn 1.306
_exptl_crystal_description plate
_exptl_crystal_F_000 672
_exptl_crystal_recrystallization_method 'Re-crystallisation from solvent: chloroform'
_exptl_crystal_size_max 0.258
_exptl_crystal_size_mid 0.098
_exptl_crystal_size_min 0.048
_refine_diff_density_max 0.244
_refine_diff_density_min -0.136
_refine_diff_density_rms 0.033
_refine_ls_extinction_coef 0.00111(14)
_refine_ls_extinction_expression Fc^*^=kFc[1+0.001xFc^2^\l^3^/sin(2\q)]^-1/4^
_refine_ls_extinction_method 'SHELXL-2018/3 (Sheldrick 2018)'
_refine_ls_goodness_of_fit_ref 1.040
_refine_ls_hydrogen_treatment refall
_refine_ls_matrix_type full
_refine_ls_number_parameters 290
_refine_ls_number_reflns 2901
_refine_ls_number_restraints 0
_refine_ls_restrained_S_all 1.040
_refine_ls_R_factor_all 0.0381
_refine_ls_R_factor_gt 0.0322
_refine_ls_shift/su_max 0.000
_refine_ls_shift/su_mean 0.000
_refine_ls_structure_factor_coef Fsqd
_refine_ls_weighting_details 'w=1/[\s^2^(Fo^2^)+(0.0289P)^2^+0.5378P] where P=(Fo^2^+2Fc^2^)/3'
_refine_ls_weighting_scheme calc
_refine_ls_wR_factor_gt 0.0752
_refine_ls_wR_factor_ref 0.0789
_reflns_Friedel_coverage 0.000
_reflns_number_gt 2534
_reflns_number_total 2901
_reflns_threshold_expression 'I > 2\s(I)'
_cod_data_source_file d0cc01192d2.cif
_cod_data_source_block mn1904
_cod_depositor_comments 'Adding full bibliography for 7126266--7126270.cif.'
_cod_original_cell_volume 1619.54(6)
_cod_database_code 7126267
_shelx_shelxl_version_number 2018/3
_chemical_oxdiff_formula 'C20 H18 N2 O2'
_chemical_oxdiff_usercomment 'Katie Lamb Salophen Cry'
_shelx_space_group_comment
;
The symmetry employed for this shelxl refinement is uniquely defined
by the following loop, which should always be used as a source of
symmetry information in preference to the above space-group names.
They are only intended as comments.
;
_reflns_odcompleteness_completeness 99.94
_reflns_odcompleteness_iscentric 1
_reflns_odcompleteness_theta 66.97
_olex2_refinement_description
;
;
_olex2_date_sample_data_collection 2019-09-03
_olex2_date_sample_submission 2019-08-21
_olex2_exptl_crystal_mounting_method 'oil on 200 micrometre micromount'
_olex2_submission_original_sample_id 'KL Salophen Cry'
_olex2_submission_special_instructions 'No special instructions were received'
_oxdiff_exptl_absorpt_empirical_details
;
Empirical correction (ABSPACK) includes:
- Absorption correction using spherical harmonics
- Frame scaling
;
_oxdiff_exptl_absorpt_empirical_full_max 1.139
_oxdiff_exptl_absorpt_empirical_full_min 0.869

loop_
_space_group_symop_operation_xyz
'x, y, z'
'-x+1/2, y+1/2, -z+1/2'
'-x, -y, -z'
'x-1/2, -y-1/2, z-1/2'

loop_
_atom_site_label
_atom_site_type_symbol
_atom_site_fract_x
_atom_site_fract_y
_atom_site_fract_z
_atom_site_U_iso_or_equiv
_atom_site_adp_type
_atom_site_occupancy
_atom_site_site_symmetry_order
_atom_site_calc_flag
_atom_site_refinement_flags_posn
_atom_site_refinement_flags_adp
_atom_site_refinement_flags_occupancy
_atom_site_disorder_assembly
_atom_site_disorder_group
C1 C 0.56117(17) 0.09188(13) 0.16999(6) 0.0223(3) Uani 1 1 d . . . . .
C2 C 0.57067(18) 0.03517(14) 0.11277(7) 0.0274(3) Uani 1 1 d . . . . .
H2 H 0.535(2) -0.0542(18) 0.1079(7) 0.039(5) Uiso 1 1 d . . . . .
C3 C 0.62811(19) 0.10610(15) 0.06483(6) 0.0302(3) Uani 1 1 d . . . . .
H3 H 0.634(2) 0.0648(15) 0.0234(7) 0.029(4) Uiso 1 1 d . . . . .
C4 C 0.67870(19) 0.23345(15) 0.07383(7) 0.0300(3) Uani 1 1 d . . . . .
H4 H 0.721(2) 0.2850(16) 0.0395(7) 0.036(4) Uiso 1 1 d . . . . .
C5 C 0.67136(18) 0.28901(14) 0.13126(6) 0.0256(3) Uani 1 1 d . . . . .
H5 H 0.702(2) 0.3805(16) 0.1379(7) 0.031(4) Uiso 1 1 d . . . . .
C6 C 0.61156(16) 0.22056(12) 0.18022(6) 0.0203(3) Uani 1 1 d . . . . .
C7 C 0.59507(17) 0.28736(12) 0.24066(6) 0.0200(3) Uani 1 1 d . . . . .
H7 H 0.6687(19) 0.3663(14) 0.2421(6) 0.018(3) Uiso 1 1 d . . . . .
C8 C 0.38958(17) 0.32680(12) 0.24698(6) 0.0201(3) Uani 1 1 d . . . . .
H8 H 0.3161(19) 0.2478(14) 0.2469(6) 0.017(3) Uiso 1 1 d . . . . .
C9 C 0.30839(16) 0.40918(12) 0.19368(6) 0.0203(3) Uani 1 1 d . . . . .
C10 C 0.36332(16) 0.53705(12) 0.18886(6) 0.0218(3) Uani 1 1 d . . . . .
C11 C 0.30166(18) 0.60893(14) 0.13685(6) 0.0265(3) Uani 1 1 d . . . . .
H11 H 0.346(2) 0.6981(17) 0.1357(7) 0.034(4) Uiso 1 1 d . . . . .
C12 C 0.18193(19) 0.55468(15) 0.08939(6) 0.0303(3) Uani 1 1 d . . . . .
H12 H 0.138(2) 0.6049(17) 0.0521(7) 0.036(4) Uiso 1 1 d . . . . .
C13 C 0.12102(19) 0.42954(15) 0.09409(6) 0.0298(3) Uani 1 1 d . . . . .
H13 H 0.037(2) 0.3922(17) 0.0609(8) 0.039(5) Uiso 1 1 d . . . . .
C14 C 0.18464(18) 0.35785(13) 0.14604(6) 0.0252(3) Uani 1 1 d . . . . .
H14 H 0.146(2) 0.2676(16) 0.1503(7) 0.031(4) Uiso 1 1 d . . . . .
C15 C 0.63492(17) 0.25249(13) 0.35208(6) 0.0222(3) Uani 1 1 d . . . . .
C16 C 0.74281(18) 0.20610(13) 0.40489(6) 0.0257(3) Uani 1 1 d . . . . .
H16 H 0.839(2) 0.1390(16) 0.3992(7) 0.031(4) Uiso 1 1 d . . . . .
C17 C 0.71460(19) 0.24977(14) 0.46311(6) 0.0284(3) Uani 1 1 d . . . . .
H17 H 0.793(2) 0.2162(15) 0.4998(7) 0.030(4) Uiso 1 1 d . . . . .
C18 C 0.5755(2) 0.33965(14) 0.46932(6) 0.0286(3) Uani 1 1 d . . . . .
H18 H 0.554(2) 0.3688(16) 0.5110(7) 0.036(4) Uiso 1 1 d . . . . .
C19 C 0.46726(19) 0.38694(13) 0.41702(6) 0.0259(3) Uani 1 1 d . . . . .
H19 H 0.364(2) 0.4533(15) 0.4204(7) 0.029(4) Uiso 1 1 d . . . . .
C20 C 0.49694(17) 0.34508(12) 0.35844(6) 0.0218(3) Uani 1 1 d . . . . .
N1 N 0.65803(15) 0.20304(11) 0.29308(5) 0.0225(2) Uani 1 1 d . . . . .
H1 H 0.777(2) 0.1744(16) 0.2912(7) 0.031(4) Uiso 1 1 d . . . . .
N2 N 0.39266(15) 0.39875(11) 0.30521(5) 0.0219(2) Uani 1 1 d . . . . .
H2A H 0.277(2) 0.4253(16) 0.3116(7) 0.034(4) Uiso 1 1 d . . . . .
O1 O 0.49956(13) 0.01714(9) 0.21551(5) 0.0272(2) Uani 1 1 d . . . . .
H1A H 0.530(2) 0.0581(18) 0.2529(8) 0.043(5) Uiso 1 1 d . . . . .
O2 O 0.48031(12) 0.59603(9) 0.23507(4) 0.0256(2) Uani 1 1 d . . . . .
H2B H 0.478(3) 0.547(2) 0.2709(9) 0.056(6) Uiso 1 1 d . . . . .

loop_
_atom_site_aniso_label
_atom_site_aniso_U_11
_atom_site_aniso_U_22
_atom_site_aniso_U_33
_atom_site_aniso_U_23
_atom_site_aniso_U_13
_atom_site_aniso_U_12
C1 0.0158(6) 0.0227(6) 0.0282(7) 0.0006(5) 0.0023(5) 0.0018(5)
C2 0.0219(6) 0.0260(7) 0.0340(8) -0.0064(6) 0.0013(5) 0.0023(5)
C3 0.0242(7) 0.0392(8) 0.0272(7) -0.0070(6) 0.0034(5) 0.0043(6)
C4 0.0263(7) 0.0367(8) 0.0278(7) 0.0021(6) 0.0067(5) -0.0003(6)
C5 0.0210(6) 0.0270(7) 0.0294(7) 0.0005(6) 0.0057(5) -0.0003(5)
C6 0.0139(6) 0.0215(6) 0.0256(6) -0.0009(5) 0.0021(5) 0.0018(5)
C7 0.0170(6) 0.0186(6) 0.0245(6) 0.0003(5) 0.0035(5) -0.0010(5)
C8 0.0167(6) 0.0196(6) 0.0243(6) -0.0018(5) 0.0042(5) -0.0017(5)
C9 0.0163(6) 0.0209(6) 0.0243(6) -0.0008(5) 0.0055(5) 0.0019(5)
C10 0.0153(6) 0.0235(7) 0.0276(7) -0.0019(5) 0.0061(5) 0.0018(5)
C11 0.0211(6) 0.0244(7) 0.0354(7) 0.0057(6) 0.0092(5) 0.0049(5)
C12 0.0254(7) 0.0386(8) 0.0273(7) 0.0064(6) 0.0055(5) 0.0100(6)
C13 0.0232(7) 0.0390(8) 0.0264(7) -0.0042(6) -0.0002(5) 0.0052(6)
C14 0.0207(6) 0.0263(7) 0.0289(7) -0.0039(6) 0.0038(5) 0.0012(5)
C15 0.0191(6) 0.0229(6) 0.0247(6) 0.0002(5) 0.0031(5) -0.0046(5)
C16 0.0204(6) 0.0270(7) 0.0295(7) 0.0035(6) 0.0022(5) -0.0031(5)
C17 0.0255(7) 0.0330(8) 0.0257(7) 0.0036(6) -0.0006(5) -0.0088(6)
C18 0.0317(7) 0.0306(7) 0.0237(7) -0.0037(6) 0.0039(5) -0.0096(6)
C19 0.0257(7) 0.0247(7) 0.0278(7) -0.0040(6) 0.0051(5) -0.0050(5)
C20 0.0188(6) 0.0216(6) 0.0250(6) -0.0006(5) 0.0028(5) -0.0052(5)
N1 0.0179(5) 0.0242(6) 0.0254(6) 0.0010(5) 0.0030(4) 0.0031(4)
N2 0.0188(5) 0.0233(6) 0.0242(6) -0.0014(4) 0.0049(4) 0.0026(4)
O1 0.0285(5) 0.0220(5) 0.0316(5) 0.0001(4) 0.0056(4) -0.0041(4)
O2 0.0224(5) 0.0215(5) 0.0327(5) 0.0006(4) 0.0025(4) -0.0033(4)

loop_
_atom_type_symbol
_atom_type_description
_atom_type_scat_dispersion_real
_atom_type_scat_dispersion_imag
_atom_type_scat_source
C C 0.0181 0.0091 'International Tables Vol C Tables 4.2.6.8 and 6.1.1.4'
H H 0.0000 0.0000 'International Tables Vol C Tables 4.2.6.8 and 6.1.1.4'
N N 0.0311 0.0180 'International Tables Vol C Tables 4.2.6.8 and 6.1.1.4'
O O 0.0492 0.0322 'International Tables Vol C Tables 4.2.6.8 and 6.1.1.4'

loop_
_exptl_crystal_face_index_h
_exptl_crystal_face_index_k
_exptl_crystal_face_index_l
_exptl_crystal_face_perp_dist
0 0 -1 0.0246
0 0 1 0.0229
-1 -1 -1 0.0521
1 1 1 0.0462
1 -1 -1 0.1022
-1 1 1 0.0964
-1 -1 1 0.0484
1 1 -1 0.0448

loop_
_geom_angle_atom_site_label_1
_geom_angle_atom_site_label_2
_geom_angle_atom_site_label_3
_geom_angle
_geom_angle_site_symmetry_1
_geom_angle_site_symmetry_3
_geom_angle_publ_flag
C2 C1 C6 120.77(12) . . ?
O1 C1 C2 117.40(12) . . ?
O1 C1 C6 121.83(12) . . ?
C1 C2 H2 117.9(10) . . ?
C3 C2 C1 120.07(13) . . ?
C3 C2 H2 122.0(10) . . ?
C2 C3 H3 119.7(9) . . ?
C2 C3 C4 120.20(13) . . ?
C4 C3 H3 120.0(9) . . ?
C3 C4 H4 120.6(10) . . ?
C3 C4 C5 119.45(13) . . ?
C5 C4 H4 120.0(10) . . ?
C4 C5 H5 120.3(9) . . ?
C4 C5 C6 121.69(13) . . ?
C6 C5 H5 117.9(9) . . ?
C1 C6 C7 122.45(11) . . ?
C5 C6 C1 117.80(12) . . ?
C5 C6 C7 119.69(12) . . ?
C6 C7 H7 108.6(8) . . ?
C6 C7 C8 112.02(10) . . ?
C8 C7 H7 106.7(8) . . ?
N1 C7 C6 110.70(10) . . ?
N1 C7 H7 111.5(8) . . ?
N1 C7 C8 107.23(10) . . ?
C7 C8 H8 107.0(8) . . ?
C9 C8 C7 111.49(10) . . ?
C9 C8 H8 108.8(8) . . ?
N2 C8 C7 107.19(10) . . ?
N2 C8 H8 112.6(8) . . ?
N2 C8 C9 109.77(10) . . ?
C10 C9 C8 121.12(11) . . ?
C14 C9 C8 120.63(12) . . ?
C14 C9 C10 118.15(12) . . ?
C11 C10 C9 120.84(12) . . ?
O2 C10 C9 121.60(11) . . ?
O2 C10 C11 117.56(12) . . ?
C10 C11 H11 117.4(9) . . ?
C12 C11 C10 119.87(13) . . ?
C12 C11 H11 122.7(9) . . ?
C11 C12 H12 120.4(10) . . ?
C11 C12 C13 120.22(13) . . ?
C13 C12 H12 119.4(10) . . ?
C12 C13 H13 119.9(10) . . ?
C12 C13 C14 119.57(13) . . ?
C14 C13 H13 120.5(10) . . ?
C9 C14 H14 117.3(9) . . ?
C13 C14 C9 121.30(13) . . ?
C13 C14 H14 121.4(9) . . ?
C16 C15 C20 119.07(12) . . ?
C16 C15 N1 120.69(12) . . ?
C20 C15 N1 120.17(11) . . ?
C15 C16 H16 117.6(9) . . ?
C17 C16 C15 120.96(13) . . ?
C17 C16 H16 121.4(9) . . ?
C16 C17 H17 119.7(9) . . ?
C16 C17 C18 119.81(13) . . ?
C18 C17 H17 120.4(9) . . ?
C17 C18 H18 119.4(10) . . ?
C17 C18 C19 119.80(13) . . ?
C19 C18 H18 120.8(10) . . ?
C18 C19 H19 121.3(8) . . ?
C20 C19 C18 120.66(13) . . ?
C20 C19 H19 118.1(8) . . ?
C15 C20 N2 120.03(11) . . ?
C19 C20 C15 119.68(12) . . ?
C19 C20 N2 120.27(12) . . ?
C7 N1 H1 111.3(10) . . ?
C15 N1 C7 115.47(11) . . ?
C15 N1 H1 111.9(10) . . ?
C8 N2 H2A 111.7(10) . . ?
C20 N2 C8 117.12(10) . . ?
C20 N2 H2A 113.6(10) . . ?
C1 O1 H1A 108.2(11) . . ?
C10 O2 H2B 107.2(12) . . ?

loop_
_geom_bond_atom_site_label_1
_geom_bond_atom_site_label_2
_geom_bond_distance
_geom_bond_site_symmetry_2
_geom_bond_publ_flag
C1 C2 1.3899(19) . ?
C1 C6 1.4022(18) . ?
C1 O1 1.3761(16) . ?
C2 H2 0.970(18) . ?
C2 C3 1.383(2) . ?
C3 H3 1.006(15) . ?
C3 C4 1.386(2) . ?
C4 H4 0.999(17) . ?
C4 C5 1.387(2) . ?
C5 H5 0.987(17) . ?
C5 C6 1.3940(18) . ?
C6 C7 1.5079(17) . ?
C7 H7 0.977(15) . ?
C7 C8 1.5510(16) . ?
C7 N1 1.4702(16) . ?
C8 H8 0.979(14) . ?
C8 C9 1.5056(17) . ?
C8 N2 1.4730(16) . ?
C9 C10 1.3995(18) . ?
C9 C14 1.3900(18) . ?
C10 C11 1.3873(19) . ?
C10 O2 1.3766(16) . ?
C11 H11 0.986(17) . ?
C11 C12 1.384(2) . ?
C12 H12 0.986(17) . ?
C12 C13 1.385(2) . ?
C13 H13 0.968(17) . ?
C13 C14 1.388(2) . ?
C14 H14 0.989(17) . ?
C15 C16 1.3946(18) . ?
C15 C20 1.4016(18) . ?
C15 N1 1.4142(16) . ?
C16 H16 0.999(16) . ?
C16 C17 1.3861(19) . ?
C17 H17 0.983(16) . ?
C17 C18 1.387(2) . ?
C18 H18 0.987(16) . ?
C18 C19 1.391(2) . ?
C19 H19 1.023(16) . ?
C19 C20 1.3900(18) . ?
C20 N2 1.4184(16) . ?
N1 H1 0.909(17) . ?
N2 H2A 0.902(17) . ?
O1 H1A 0.923(19) . ?
O2 H2B 0.94(2) . ?

loop_
_geom_hbond_atom_site_label_D
_geom_hbond_atom_site_label_H
_geom_hbond_atom_site_label_A
_geom_hbond_distance_DH
_geom_hbond_distance_HA
_geom_hbond_distance_DA
_geom_hbond_angle_DHA
_geom_hbond_site_symmetry_A
_geom_hbond_publ_flag
N1 H1 O2 0.909(17) 2.064(17) 2.9534(14) 165.6(14) 2_645 yes
N2 H2A O1 0.902(17) 2.216(17) 3.0542(14) 154.5(14) 2 yes
O1 H1A N1 0.923(19) 1.926(19) 2.7308(15) 144.5(15) . yes
O2 H2B N2 0.94(2) 1.85(2) 2.6844(14) 146.4(17) . yes

loop_
_geom_torsion_atom_site_label_1
_geom_torsion_atom_site_label_2
_geom_torsion_atom_site_label_3
_geom_torsion_atom_site_label_4
_geom_torsion
_geom_torsion_site_symmetry_1
_geom_torsion_site_symmetry_2
_geom_torsion_site_symmetry_3
_geom_torsion_site_symmetry_4
_geom_torsion_publ_flag
C1 C2 C3 C4 0.8(2) . . . . ?
C1 C6 C7 C8 -78.06(15) . . . . ?
C1 C6 C7 N1 41.56(15) . . . . ?
C2 C1 C6 C5 -0.09(18) . . . . ?
C2 C1 C6 C7 177.19(11) . . . . ?
C2 C3 C4 C5 0.0(2) . . . . ?
C3 C4 C5 C6 -1.0(2) . . . . ?
C4 C5 C6 C1 0.98(19) . . . . ?
C4 C5 C6 C7 -176.38(12) . . . . ?
C5 C6 C7 C8 99.17(13) . . . . ?
C5 C6 C7 N1 -141.21(11) . . . . ?
C6 C1 C2 C3 -0.80(19) . . . . ?
C6 C7 C8 C9 -55.87(14) . . . . ?
C6 C7 C8 N2 -176.02(10) . . . . ?
C6 C7 N1 C15 -175.30(10) . . . . ?
C7 C8 C9 C10 -73.87(14) . . . . ?
C7 C8 C9 C14 102.41(13) . . . . ?
C7 C8 N2 C20 -47.03(14) . . . . ?
C8 C7 N1 C15 -52.83(14) . . . . ?
C8 C9 C10 C11 173.90(11) . . . . ?
C8 C9 C10 O2 -5.88(17) . . . . ?
C8 C9 C14 C13 -174.48(12) . . . . ?
C9 C8 N2 C20 -168.27(10) . . . . ?
C9 C10 C11 C12 1.03(19) . . . . ?
C10 C9 C14 C13 1.91(18) . . . . ?
C10 C11 C12 C13 1.1(2) . . . . ?
C11 C12 C13 C14 -1.6(2) . . . . ?
C12 C13 C14 C9 0.1(2) . . . . ?
C14 C9 C10 C11 -2.48(17) . . . . ?
C14 C9 C10 O2 177.75(11) . . . . ?
C15 C16 C17 C18 0.9(2) . . . . ?
C15 C20 N2 C8 19.35(17) . . . . ?
C16 C15 C20 C19 -1.36(19) . . . . ?
C16 C15 C20 N2 176.54(11) . . . . ?
C16 C15 N1 C7 -157.74(11) . . . . ?
C16 C17 C18 C19 -1.0(2) . . . . ?
C17 C18 C19 C20 0.0(2) . . . . ?
C18 C19 C20 C15 1.22(19) . . . . ?
C18 C19 C20 N2 -176.67(12) . . . . ?
C19 C20 N2 C8 -162.77(11) . . . . ?
C20 C15 C16 C17 0.32(19) . . . . ?
C20 C15 N1 C7 25.09(16) . . . . ?
N1 C7 C8 C9 -177.50(10) . . . . ?
N1 C7 C8 N2 62.34(12) . . . . ?
N1 C15 C16 C17 -176.88(12) . . . . ?
N1 C15 C20 C19 175.85(11) . . . . ?
N1 C15 C20 N2 -6.25(18) . . . . ?
N2 C8 C9 C10 44.76(15) . . . . ?
N2 C8 C9 C14 -138.96(11) . . . . ?
O1 C1 C2 C3 178.77(12) . . . . ?
O1 C1 C6 C5 -179.64(11) . . . . ?
O1 C1 C6 C7 -2.35(18) . . . . ?
O2 C10 C11 C12 -179.19(11) . . . . ?

loop_
_exptl_oxdiff_crystal_face_indexfrac_h
_exptl_oxdiff_crystal_face_indexfrac_k
_exptl_oxdiff_crystal_face_indexfrac_l
_exptl_oxdiff_crystal_face_x
_exptl_oxdiff_crystal_face_y
_exptl_oxdiff_crystal_face_z
-0.0000 0.0002 -0.9990 0.0567 -0.0430 0.0016
0.0000 -0.0002 0.9990 -0.0567 0.0430 -0.0016
-1.0024 -0.9989 -0.9993 0.1286 0.0180 0.2463
1.0024 0.9989 0.9993 -0.1286 -0.0180 -0.2463
0.9995 -1.0005 -1.0017 0.1566 0.1251 -0.1728
-0.9995 1.0005 1.0017 -0.1566 -0.1251 0.1728
-1.0023 -0.9992 0.9987 0.0153 0.1039 0.2431
1.0023 0.9992 -0.9987 -0.0153 -0.1039 -0.2431
